data_7247657
loop_
_publ_author_name
'Saito, Erika'
'Yamakado, Ryohei'
'Yasuhara, Taichi'
'Yamaguchi, Hiroto'
'Okada, Shuji'
'Yoshida, Tsukasa'

_publ_section_title
;
 Formation of charge-transfer complexes in ionic crystals composed of
 1,3-bis(dicyanomethylidene)indan anion and viologens bearing alkyl chains
;
_journal_issue 45
_journal_name_full 'RSC Advances'
_journal_page_first 32039
_journal_page_last 32044
_journal_paper_doi 10.1039/D3RA06782C
_journal_volume 13
_journal_year 2023
_chemical_formula_moiety 'C20 H30 N2, 2(C15 H5 N4)'
_chemical_formula_sum 'C50 H40 N10'
_chemical_formula_weight 780.92
_space_group_crystal_system triclinic
_space_group_IT_number 2
_space_group_name_Hall '-P 1'
_space_group_name_H-M_alt 'P -1'
_atom_sites_solution_hydrogens mixed
_atom_sites_solution_primary direct
_atom_sites_solution_secondary difmap
_audit_creation_method SHELXL-2018/3
_audit_update_record
;
2023-06-09 deposited with the CCDC.	2023-10-26 downloaded from the CCDC.
;
_cell_angle_alpha 68.229(2)
_cell_angle_beta 75.915(2)
_cell_angle_gamma 85.545(2)
_cell_formula_units_Z 2
_cell_length_a 11.2406(2)
_cell_length_b 13.7520(3)
_cell_length_c 14.5481(3)
_cell_measurement_reflns_used 11029
_cell_measurement_temperature 150
_cell_measurement_theta_max 30.3400
_cell_measurement_theta_min 2.2020
_cell_volume 2025.47(8)
_computing_cell_refinement 'CrysAlisPro 1.171.38.43 (Rigaku OD, 2015)'
_computing_data_collection 'CrysAlisPro 1.171.38.43 (Rigaku OD, 2015)'
_computing_data_reduction 'CrysAlisPro 1.171.38.43 (Rigaku OD, 2015)'
_computing_molecular_graphics 'ORTEP-3 for Windows (Farrugia, 2012)'
_computing_publication_material 'Yadokari-XG (Wakita, Nemoto et al., 2009)'
_computing_structure_refinement 'SHELXL-2018/3 (Sheldrick, 2018)'
_computing_structure_solution 'SHELXT (Sheldrick, 2015)'
_diffrn_ambient_temperature 150
_diffrn_detector_area_resol_mean 28.5714
_diffrn_measured_fraction_theta_full 0.996
_diffrn_measured_fraction_theta_max 0.992
_diffrn_measurement_device_type 'Rigaku Saturn 70 CCD area detector'
_diffrn_measurement_method \w
_diffrn_radiation_type MoK\a
_diffrn_radiation_wavelength 0.71073
_diffrn_reflns_av_R_equivalents 0.0368
_diffrn_reflns_av_unetI/netI 0.0372
_diffrn_reflns_Laue_measured_fraction_full 0.996
_diffrn_reflns_Laue_measured_fraction_max 0.992
_diffrn_reflns_limit_h_max 14
_diffrn_reflns_limit_h_min -14
_diffrn_reflns_limit_k_max 17
_diffrn_reflns_limit_k_min -17
_diffrn_reflns_limit_l_max 18
_diffrn_reflns_limit_l_min -18
_diffrn_reflns_number 28031
_diffrn_reflns_point_group_measured_fraction_full 0.996
_diffrn_reflns_point_group_measured_fraction_max 0.992
_diffrn_reflns_theta_full 25.242
_diffrn_reflns_theta_max 27.498
_diffrn_reflns_theta_min 1.549
_diffrn_source 'Rotating Anode'
_exptl_absorpt_coefficient_mu 0.079
_exptl_absorpt_correction_T_max 1.00000
_exptl_absorpt_correction_T_min 0.93860
_exptl_absorpt_correction_type multi-scan
_exptl_absorpt_process_details
;
CrysAlisPro 1.171.38.41 (Rigaku Oxford Diffraction, 2015)
Empirical absorption correction using spherical harmonics,
 implemented in SCALE3 ABSPACK scaling algorithm.
;
_exptl_crystal_colour 'Dark blue'
_exptl_crystal_density_diffrn 1.280
_exptl_crystal_description Platelet
_exptl_crystal_F_000 820
_exptl_crystal_size_max 0.160
_exptl_crystal_size_mid 0.140
_exptl_crystal_size_min 0.040
_refine_diff_density_max 0.560
_refine_diff_density_min -0.291
_refine_diff_density_rms 0.060
_refine_ls_extinction_method none
_refine_ls_goodness_of_fit_ref 1.056
_refine_ls_hydrogen_treatment mixed
_refine_ls_matrix_type full
_refine_ls_number_parameters 549
_refine_ls_number_reflns 9221
_refine_ls_number_restraints 0
_refine_ls_restrained_S_all 1.056
_refine_ls_R_factor_all 0.0838
_refine_ls_R_factor_gt 0.0637
_refine_ls_shift/su_max 0.000
_refine_ls_shift/su_mean 0.000
_refine_ls_structure_factor_coef Fsqd
_refine_ls_weighting_details 'w=1/[\s^2^(Fo^2^)+(0.1036P)^2^+0.4669P] where P=(Fo^2^+2Fc^2^)/3'
_refine_ls_weighting_scheme calc
_refine_ls_wR_factor_gt 0.1632
_refine_ls_wR_factor_ref 0.1921
_reflns_Friedel_coverage 0.000
_reflns_number_gt 6763
_reflns_number_total 9221
_reflns_threshold_expression 'I > 2\s(I)'
_cod_data_source_file d3ra06782c2.cif
_cod_data_source_block 20190317_PnV_-123
_cod_depositor_comments
;
The following automatic conversions were performed:

data item '_exptl_absorpt_correction_type' value 'Multi-scan' was
changed to 'multi-scan' in accordance with the
/home/data/users/saulius/crontab/automatic-downloads/rss-feeds/RSC/lib/dictionaries/cif_core.dic
dictionary named 'cif_core.dic' version 2.4.2 last updated on
2011-04-26.

Automatic conversion script
Id: cif_fix_values 8170 2020-07-09 18:12:32Z antanas 
;
_cod_database_code 7247657
_shelx_shelxl_version_number 2018/3
_shelx_space_group_comment
;
The symmetry employed for this shelxl refinement is uniquely defined
by the following loop, which should always be used as a source of
symmetry information in preference to the above space-group names.
They are only intended as comments.
;
_shelx_estimated_absorpt_t_min 0.988
_shelx_estimated_absorpt_t_max 0.997
_oxdiff_exptl_absorpt_empirical_full_min 0.908
_oxdiff_exptl_absorpt_empirical_full_max 1.078
_oxdiff_exptl_absorpt_empirical_details
;
Empirical correction (ABSPACK) includes:
- Absorption correction using spherical harmonics
- Frame scaling
- Detector area scaling
;

loop_
_space_group_symop_operation_xyz
'x, y, z'
'-x, -y, -z'

loop_
_atom_site_label
_atom_site_type_symbol
_atom_site_fract_x
_atom_site_fract_y
_atom_site_fract_z
_atom_site_U_iso_or_equiv
_atom_site_adp_type
_atom_site_occupancy
_atom_site_site_symmetry_order
_atom_site_calc_flag
_atom_site_refinement_flags_posn
_atom_site_refinement_flags_adp
_atom_site_refinement_flags_occupancy
_atom_site_disorder_assembly
_atom_site_disorder_group
N1 N 0.62412(17) 0.44320(13) -0.17880(13) 0.0468(4) Uani 1 1 d . . . . .
N2 N 0.53542(16) 0.69458(16) -0.44878(12) 0.0524(5) Uani 1 1 d . . . . .
N3 N 0.72308(16) 0.58751(11) 0.10147(11) 0.0404(4) Uani 1 1 d . . . . .
N4 N 0.63727(16) 0.92258(12) 0.04161(12) 0.0438(4) Uani 1 1 d . . . . .
N5 N 0.69788(12) 0.21140(10) 0.04345(10) 0.0279(3) Uani 1 1 d . . . . .
N6 N 0.78413(12) 0.30883(10) 0.46514(10) 0.0289(3) Uani 1 1 d . . . . .
N7 N 0.78492(16) -0.07118(12) 0.39810(12) 0.0438(4) Uani 1 1 d . . . . .
N8 N 0.87633(15) -0.40462(12) 0.44533(12) 0.0414(4) Uani 1 1 d . . . . .
N9 N 0.86675(16) 0.05945(13) 0.69066(13) 0.0450(4) Uani 1 1 d . . . . .
N10 N 0.97028(16) -0.20280(14) 0.95103(12) 0.0469(4) Uani 1 1 d . . . . .
C1 C 0.62928(15) 0.67773(13) -0.13130(12) 0.0285(3) Uani 1 1 d . . . . .
H1 H 0.6490(16) 0.6044(15) -0.0883(13) 0.034 Uiso 1 1 d . U . . .
C2 C 0.60048(14) 0.70659(13) -0.22612(12) 0.0283(3) Uani 1 1 d . . . . .
C3 C 0.57786(14) 0.82099(13) -0.26166(12) 0.0290(3) Uani 1 1 d . . . . .
C4 C 0.54766(16) 0.88972(15) -0.34983(13) 0.0372(4) Uani 1 1 d . . . . .
H4 H 0.542644 0.866761 -0.402851 0.045 Uiso 1 1 calc R U . . .
C5 C 0.52468(17) 0.99419(15) -0.35877(14) 0.0428(5) Uani 1 1 d . . . . .
H5 H 0.503179 1.042513 -0.418421 0.051 Uiso 1 1 calc R U . . .
C6 C 0.53289(17) 1.02779(14) -0.28194(15) 0.0422(4) Uani 1 1 d . . . . .
H6 H 0.514589 1.098398 -0.288767 0.051 Uiso 1 1 calc R U . . .
C7 C 0.56789(16) 0.95919(13) -0.19381(14) 0.0354(4) Uani 1 1 d . . . . .
H7 H 0.576147 0.983056 -0.142165 0.042 Uiso 1 1 calc R U . . .
C8 C 0.58992(14) 0.85603(12) -0.18454(12) 0.0289(3) Uani 1 1 d . . . . .
C9 C 0.62557(14) 0.76449(12) -0.10214(11) 0.0262(3) Uani 1 1 d . . . . .
C10 C 0.59068(15) 0.63837(14) -0.27502(12) 0.0316(4) Uani 1 1 d . . . . .
C11 C 0.60905(16) 0.52954(14) -0.22375(13) 0.0350(4) Uani 1 1 d . . . . .
C12 C 0.56102(16) 0.66913(15) -0.37149(13) 0.0364(4) Uani 1 1 d . . . . .
C13 C 0.65238(14) 0.76346(12) -0.01335(12) 0.0276(3) Uani 1 1 d . . . . .
C14 C 0.69155(16) 0.66745(12) 0.05273(12) 0.0300(4) Uani 1 1 d . . . . .
C15 C 0.64528(15) 0.85200(13) 0.01590(13) 0.0318(4) Uani 1 1 d . . . . .
C16 C 0.70013(17) 0.31077(13) 0.03984(13) 0.0350(4) Uani 1 1 d . . . . .
H16 H 0.688075 0.367227 -0.019083 0.042 Uiso 1 1 calc R U . . .
C17 C 0.71979(17) 0.33089(13) 0.12105(13) 0.0347(4) Uani 1 1 d . . . . .
H17 H 0.721176 0.401163 0.117595 0.042 Uiso 1 1 calc R U . . .
C18 C 0.73771(14) 0.24881(12) 0.20852(11) 0.0259(3) Uani 1 1 d . . . . .
C19 C 0.73808(14) 0.14700(12) 0.20810(12) 0.0284(3) Uani 1 1 d . . . . .
H19 H 0.752633 0.089074 0.264962 0.034 Uiso 1 1 calc R U . . .
C20 C 0.71732(14) 0.13090(12) 0.12513(12) 0.0287(3) Uani 1 1 d . . . . .
H20 H 0.716781 0.061564 0.125881 0.034 Uiso 1 1 calc R U . . .
C21 C 0.77047(15) 0.38904(12) 0.38041(12) 0.0299(3) Uani 1 1 d . . . . .
H21 H 0.771725 0.458844 0.378273 0.036 Uiso 1 1 calc R U . . .
C22 C 0.75470(14) 0.37137(12) 0.29678(12) 0.0285(3) Uani 1 1 d . . . . .
H22 H 0.744520 0.428817 0.237911 0.034 Uiso 1 1 calc R U . . .
C23 C 0.75366(14) 0.26904(12) 0.29841(11) 0.0262(3) Uani 1 1 d . . . . .
C24 C 0.76791(16) 0.18775(12) 0.38725(12) 0.0321(4) Uani 1 1 d . . . . .
H24 H 0.767398 0.117222 0.391312 0.039 Uiso 1 1 calc R U . . .
C25 C 0.78273(16) 0.20927(13) 0.46923(13) 0.0331(4) Uani 1 1 d . . . . .
H25 H 0.792080 0.153230 0.529376 0.040 Uiso 1 1 calc R U . . .
C26 C 0.67414(15) 0.19232(13) -0.04519(12) 0.0309(4) Uani 1 1 d . . . . .
H26 H 0.607474 0.238337 -0.069910 0.037 Uiso 1 1 calc R U . . .
H26A H 0.646863 0.118766 -0.023234 0.037 Uiso 1 1 calc R U . . .
C27 C 0.78827(16) 0.21347(13) -0.13110(12) 0.0352(4) Uani 1 1 d . . . . .
H27 H 0.765891 0.210365 -0.191710 0.042 Uiso 1 1 calc R U . . .
H27A H 0.818567 0.285355 -0.148844 0.042 Uiso 1 1 calc R U . . .
C28 C 0.89118(15) 0.13735(13) -0.10620(12) 0.0331(4) Uani 1 1 d . . . . .
H28 H 0.865755 0.067254 -0.099519 0.040 Uiso 1 1 calc R U . . .
H28A H 0.904604 0.131838 -0.039675 0.040 Uiso 1 1 calc R U . . .
C29 C 1.01172(16) 0.16896(13) -0.18584(13) 0.0367(4) Uani 1 1 d . . . . .
H29 H 0.998012 0.178135 -0.253246 0.044 Uiso 1 1 calc R U . . .
H29A H 1.040439 0.236935 -0.189722 0.044 Uiso 1 1 calc R U . . .
C30 C 1.10962(17) 0.08776(14) -0.16093(14) 0.0398(4) Uani 1 1 d . . . . .
H30 H 1.123508 0.078589 -0.094275 0.060 Uiso 1 1 calc R U . . .
H30A H 1.186045 0.111146 -0.212973 0.060 Uiso 1 1 calc R U . . .
H30B H 1.082678 0.020982 -0.159407 0.060 Uiso 1 1 calc R U . . .
C31 C 0.80230(16) 0.33265(14) 0.55315(12) 0.0325(4) Uani 1 1 d . . . . .
H31 H 0.875167 0.378986 0.530722 0.039 Uiso 1 1 calc R U . . .
H31A H 0.817693 0.266797 0.607065 0.039 Uiso 1 1 calc R U . . .
C32 C 0.68988(16) 0.38602(13) 0.59653(13) 0.0355(4) Uani 1 1 d . . . . .
H32 H 0.709433 0.408411 0.648551 0.043 Uiso 1 1 calc R U . . .
H32A H 0.672570 0.449725 0.541187 0.043 Uiso 1 1 calc R U . . .
C33 C 0.57504(16) 0.31706(14) 0.64433(13) 0.0358(4) Uani 1 1 d . . . . .
H33 H 0.583944 0.264057 0.710355 0.043 Uiso 1 1 calc R U . . .
H33A H 0.568031 0.279352 0.599607 0.043 Uiso 1 1 calc R U . . .
C34 C 0.45649(17) 0.37753(15) 0.66201(14) 0.0425(4) Uani 1 1 d . . . . .
H34 H 0.460865 0.412170 0.709855 0.051 Uiso 1 1 calc R U . . .
H34A H 0.448729 0.432711 0.596765 0.051 Uiso 1 1 calc R U . . .
C35 C 0.34441(18) 0.30629(16) 0.70482(14) 0.0457(5) Uani 1 1 d . . . . .
H35 H 0.339384 0.272346 0.657343 0.069 Uiso 1 1 calc R U . . .
H35A H 0.270602 0.347635 0.714450 0.069 Uiso 1 1 calc R U . . .
H35B H 0.350682 0.252767 0.770386 0.069 Uiso 1 1 calc R U . . .
C36 C 0.88218(15) -0.16835(13) 0.62786(12) 0.0287(3) Uani 1 1 d . . . . .
H36 H 0.8624(16) -0.0940(15) 0.5881(13) 0.034 Uiso 1 1 d . U . . .
C37 C 0.88608(14) -0.25344(12) 0.59592(12) 0.0265(3) Uani 1 1 d . . . . .
C38 C 0.91943(14) -0.34701(12) 0.67748(12) 0.0276(3) Uani 1 1 d . . . . .
C39 C 0.93800(15) -0.45019(13) 0.68513(13) 0.0329(4) Uani 1 1 d . . . . .
H39 H 0.929989 -0.471931 0.632075 0.039 Uiso 1 1 calc R U . . .
C40 C 0.96900(17) -0.52172(13) 0.77354(14) 0.0396(4) Uani 1 1 d . . . . .
H40 H 0.984647 -0.592377 0.779260 0.048 Uiso 1 1 calc R U . . .
C41 C 0.97724(16) -0.49161(14) 0.85230(14) 0.0400(4) Uani 1 1 d . . . . .
H41 H 0.995860 -0.542050 0.912214 0.048 Uiso 1 1 calc R U . . .
C42 C 0.95832(16) -0.38695(14) 0.84464(13) 0.0352(4) Uani 1 1 d . . . . .
H42 H 0.964087 -0.365978 0.898717 0.042 Uiso 1 1 calc R U . . .
C43 C 0.93109(14) -0.31510(12) 0.75664(12) 0.0277(3) Uani 1 1 d . . . . .
C44 C 0.90944(14) -0.20052(12) 0.72363(12) 0.0282(3) Uani 1 1 d . . . . .
C45 C 0.86010(15) -0.24895(12) 0.50549(12) 0.0278(3) Uani 1 1 d . . . . .
C46 C 0.81958(16) -0.15171(13) 0.44275(12) 0.0325(4) Uani 1 1 d . . . . .
C47 C 0.86786(15) -0.33517(13) 0.47273(12) 0.0314(4) Uani 1 1 d . . . . .
C48 C 0.91564(15) -0.13518(13) 0.77665(12) 0.0305(4) Uani 1 1 d . . . . .
C49 C 0.88986(16) -0.02664(14) 0.73108(13) 0.0339(4) Uani 1 1 d . . . . .
C50 C 0.94513(16) -0.17152(14) 0.87320(13) 0.0349(4) Uani 1 1 d . . . . .

loop_
_atom_site_aniso_label
_atom_site_aniso_U_11
_atom_site_aniso_U_22
_atom_site_aniso_U_33
_atom_site_aniso_U_23
_atom_site_aniso_U_13
_atom_site_aniso_U_12
N1 0.0648(11) 0.0401(9) 0.0473(9) -0.0236(8) -0.0253(8) 0.0111(8)
N2 0.0529(10) 0.0745(13) 0.0335(8) -0.0192(8) -0.0182(7) 0.0040(9)
N3 0.0585(10) 0.0297(8) 0.0357(8) -0.0108(6) -0.0198(7) 0.0089(7)
N4 0.0584(10) 0.0321(8) 0.0508(9) -0.0208(7) -0.0235(8) 0.0087(7)
N5 0.0281(7) 0.0258(7) 0.0294(7) -0.0097(5) -0.0061(5) 0.0004(5)
N6 0.0309(7) 0.0279(7) 0.0279(7) -0.0099(5) -0.0073(5) 0.0012(5)
N7 0.0632(11) 0.0332(8) 0.0372(8) -0.0114(7) -0.0214(8) 0.0122(7)
N8 0.0530(10) 0.0335(8) 0.0455(9) -0.0199(7) -0.0177(7) 0.0046(7)
N9 0.0568(10) 0.0380(9) 0.0486(9) -0.0197(7) -0.0222(8) 0.0040(8)
N10 0.0509(10) 0.0574(10) 0.0379(9) -0.0185(8) -0.0163(7) -0.0051(8)
C1 0.0309(8) 0.0280(8) 0.0271(8) -0.0100(6) -0.0095(6) 0.0063(6)
C2 0.0249(8) 0.0326(8) 0.0268(8) -0.0108(6) -0.0066(6) 0.0057(6)
C3 0.0245(8) 0.0314(8) 0.0267(8) -0.0060(6) -0.0063(6) 0.0028(6)
C4 0.0329(9) 0.0439(10) 0.0300(9) -0.0074(7) -0.0093(7) 0.0044(7)
C5 0.0420(10) 0.0373(10) 0.0371(10) 0.0037(8) -0.0148(8) 0.0009(8)
C6 0.0434(10) 0.0262(8) 0.0487(11) -0.0012(8) -0.0163(8) 0.0028(7)
C7 0.0353(9) 0.0262(8) 0.0401(9) -0.0056(7) -0.0107(7) 0.0003(7)
C8 0.0252(8) 0.0266(8) 0.0306(8) -0.0058(6) -0.0066(6) 0.0019(6)
C9 0.0246(7) 0.0255(7) 0.0261(7) -0.0069(6) -0.0064(6) 0.0026(6)
C10 0.0303(8) 0.0386(9) 0.0289(8) -0.0148(7) -0.0102(6) 0.0073(7)
C11 0.0380(9) 0.0423(10) 0.0343(9) -0.0223(8) -0.0147(7) 0.0086(8)
C12 0.0321(9) 0.0463(10) 0.0336(9) -0.0173(8) -0.0093(7) 0.0038(8)
C13 0.0311(8) 0.0229(7) 0.0296(8) -0.0093(6) -0.0100(6) 0.0038(6)
C14 0.0385(9) 0.0281(8) 0.0267(8) -0.0120(6) -0.0112(7) 0.0038(7)
C15 0.0342(9) 0.0280(8) 0.0354(9) -0.0115(7) -0.0135(7) 0.0050(7)
C16 0.0486(10) 0.0250(8) 0.0310(8) -0.0077(7) -0.0131(7) 0.0026(7)
C17 0.0490(10) 0.0232(8) 0.0325(9) -0.0093(7) -0.0123(7) 0.0030(7)
C18 0.0255(8) 0.0249(7) 0.0256(8) -0.0086(6) -0.0043(6) 0.0024(6)
C19 0.0287(8) 0.0242(7) 0.0291(8) -0.0074(6) -0.0056(6) 0.0030(6)
C20 0.0281(8) 0.0254(7) 0.0306(8) -0.0094(6) -0.0053(6) 0.0037(6)
C21 0.0333(8) 0.0234(7) 0.0313(8) -0.0090(6) -0.0065(7) 0.0026(6)
C22 0.0308(8) 0.0236(7) 0.0280(8) -0.0070(6) -0.0055(6) 0.0030(6)
C23 0.0251(8) 0.0242(7) 0.0267(8) -0.0079(6) -0.0040(6) 0.0023(6)
C24 0.0421(9) 0.0236(7) 0.0297(8) -0.0078(6) -0.0107(7) 0.0038(7)
C25 0.0416(10) 0.0255(8) 0.0302(8) -0.0073(6) -0.0098(7) 0.0029(7)
C26 0.0317(8) 0.0333(8) 0.0307(8) -0.0132(7) -0.0106(7) 0.0008(7)
C27 0.0401(9) 0.0332(9) 0.0335(9) -0.0127(7) -0.0106(7) 0.0036(7)
C28 0.0368(9) 0.0321(8) 0.0327(8) -0.0141(7) -0.0097(7) 0.0053(7)
C29 0.0383(9) 0.0321(9) 0.0387(9) -0.0142(7) -0.0051(7) 0.0010(7)
C30 0.0412(10) 0.0356(9) 0.0419(10) -0.0146(8) -0.0083(8) 0.0026(8)
C31 0.0363(9) 0.0358(9) 0.0302(8) -0.0146(7) -0.0121(7) -0.0001(7)
C32 0.0424(10) 0.0333(9) 0.0344(9) -0.0162(7) -0.0088(7) -0.0004(7)
C33 0.0404(10) 0.0377(9) 0.0318(9) -0.0138(7) -0.0105(7) -0.0007(8)
C34 0.0420(10) 0.0454(11) 0.0414(10) -0.0192(8) -0.0059(8) -0.0028(8)
C35 0.0432(11) 0.0536(12) 0.0408(10) -0.0172(9) -0.0093(8) -0.0036(9)
C36 0.0324(8) 0.0267(8) 0.0277(8) -0.0098(6) -0.0097(6) 0.0043(6)
C37 0.0234(7) 0.0253(7) 0.0297(8) -0.0089(6) -0.0065(6) 0.0030(6)
C38 0.0247(8) 0.0251(8) 0.0297(8) -0.0065(6) -0.0063(6) 0.0017(6)
C39 0.0317(9) 0.0256(8) 0.0396(9) -0.0085(7) -0.0107(7) 0.0016(7)
C40 0.0381(10) 0.0245(8) 0.0486(11) -0.0032(7) -0.0125(8) 0.0005(7)
C41 0.0364(10) 0.0342(9) 0.0377(9) 0.0019(7) -0.0118(7) 0.0017(7)
C42 0.0328(9) 0.0386(9) 0.0300(8) -0.0065(7) -0.0103(7) 0.0031(7)
C43 0.0244(8) 0.0278(8) 0.0284(8) -0.0069(6) -0.0072(6) 0.0015(6)
C44 0.0242(8) 0.0299(8) 0.0303(8) -0.0116(6) -0.0061(6) 0.0032(6)
C45 0.0319(8) 0.0227(7) 0.0295(8) -0.0095(6) -0.0096(6) 0.0039(6)
C46 0.0402(9) 0.0315(8) 0.0282(8) -0.0130(7) -0.0102(7) 0.0042(7)
C47 0.0351(9) 0.0286(8) 0.0328(8) -0.0116(7) -0.0127(7) 0.0046(7)
C48 0.0303(8) 0.0339(8) 0.0295(8) -0.0129(7) -0.0091(6) 0.0017(7)
C49 0.0358(9) 0.0370(9) 0.0339(9) -0.0170(7) -0.0105(7) 0.0006(7)
C50 0.0320(9) 0.0411(10) 0.0344(9) -0.0163(8) -0.0077(7) -0.0021(7)

loop_
_atom_type_symbol
_atom_type_description
_atom_type_scat_dispersion_real
_atom_type_scat_dispersion_imag
_atom_type_scat_source
C C 0.0033 0.0016 'International Tables Vol C Tables 4.2.6.8 and 6.1.1.4'
H H 0.0000 0.0000 'International Tables Vol C Tables 4.2.6.8 and 6.1.1.4'
N N 0.0061 0.0033 'International Tables Vol C Tables 4.2.6.8 and 6.1.1.4'

loop_
_geom_angle_atom_site_label_1
_geom_angle_atom_site_label_2
_geom_angle_atom_site_label_3
_geom_angle
_geom_angle_site_symmetry_1
_geom_angle_site_symmetry_3
_geom_angle_publ_flag
C20 N5 C16 120.56(14) . . ?
C20 N5 C26 120.39(13) . . ?
C16 N5 C26 119.05(13) . . ?
C21 N6 C25 120.15(14) . . ?
C21 N6 C31 118.75(13) . . ?
C25 N6 C31 121.10(13) . . ?
C2 C1 C9 110.82(14) . . ?
C2 C1 H1 125.4(10) . . ?
C9 C1 H1 123.8(10) . . ?
C10 C2 C1 125.49(15) . . ?
C10 C2 C3 127.17(15) . . ?
C1 C2 C3 107.30(14) . . ?
C4 C3 C8 120.87(16) . . ?
C4 C3 C2 131.74(16) . . ?
C8 C3 C2 107.38(13) . . ?
C3 C4 C5 118.21(17) . . ?
C3 C4 H4 120.9 . . ?
C5 C4 H4 120.9 . . ?
C6 C5 C4 120.89(16) . . ?
C6 C5 H5 119.6 . . ?
C4 C5 H5 119.6 . . ?
C5 C6 C7 121.13(17) . . ?
C5 C6 H6 119.4 . . ?
C7 C6 H6 119.4 . . ?
C8 C7 C6 118.08(17) . . ?
C8 C7 H7 121.0 . . ?
C6 C7 H7 121.0 . . ?
C7 C8 C3 120.76(15) . . ?
C7 C8 C9 131.70(16) . . ?
C3 C8 C9 107.54(13) . . ?
C13 C9 C1 125.57(14) . . ?
C13 C9 C8 127.51(14) . . ?
C1 C9 C8 106.91(13) . . ?
C2 C10 C12 124.72(16) . . ?
C2 C10 C11 117.77(14) . . ?
C12 C10 C11 117.50(15) . . ?
N1 C11 C10 176.86(18) . . ?
N2 C12 C10 178.9(2) . . ?
C9 C13 C15 124.64(14) . . ?
C9 C13 C14 118.04(14) . . ?
C15 C13 C14 117.32(14) . . ?
N3 C14 C13 175.75(17) . . ?
N4 C15 C13 178.3(2) . . ?
N5 C16 C17 120.47(15) . . ?
N5 C16 H16 119.8 . . ?
C17 C16 H16 119.8 . . ?
C16 C17 C18 120.63(15) . . ?
C16 C17 H17 119.7 . . ?
C18 C17 H17 119.7 . . ?
C17 C18 C19 117.11(14) . . ?
C17 C18 C23 121.21(14) . . ?
C19 C18 C23 121.68(14) . . ?
C20 C19 C18 120.03(14) . . ?
C20 C19 H19 120.0 . . ?
C18 C19 H19 120.0 . . ?
N5 C20 C19 121.17(14) . . ?
N5 C20 H20 119.4 . . ?
C19 C20 H20 119.4 . . ?
N6 C21 C22 121.05(14) . . ?
N6 C21 H21 119.5 . . ?
C22 C21 H21 119.5 . . ?
C21 C22 C23 120.18(14) . . ?
C21 C22 H22 119.9 . . ?
C23 C22 H22 119.9 . . ?
C24 C23 C22 117.38(14) . . ?
C24 C23 C18 121.83(14) . . ?
C22 C23 C18 120.79(14) . . ?
C25 C24 C23 120.35(15) . . ?
C25 C24 H24 119.8 . . ?
C23 C24 H24 119.8 . . ?
N6 C25 C24 120.89(15) . . ?
N6 C25 H25 119.6 . . ?
C24 C25 H25 119.6 . . ?
N5 C26 C27 111.27(13) . . ?
N5 C26 H26 109.4 . . ?
C27 C26 H26 109.4 . . ?
N5 C26 H26A 109.4 . . ?
C27 C26 H26A 109.4 . . ?
H26 C26 H26A 108.0 . . ?
C28 C27 C26 113.96(14) . . ?
C28 C27 H27 108.8 . . ?
C26 C27 H27 108.8 . . ?
C28 C27 H27A 108.8 . . ?
C26 C27 H27A 108.8 . . ?
H27 C27 H27A 107.7 . . ?
C27 C28 C29 113.55(14) . . ?
C27 C28 H28 108.9 . . ?
C29 C28 H28 108.9 . . ?
C27 C28 H28A 108.9 . . ?
C29 C28 H28A 108.9 . . ?
H28 C28 H28A 107.7 . . ?
C30 C29 C28 111.70(14) . . ?
C30 C29 H29 109.3 . . ?
C28 C29 H29 109.3 . . ?
C30 C29 H29A 109.3 . . ?
C28 C29 H29A 109.3 . . ?
H29 C29 H29A 107.9 . . ?
C29 C30 H30 109.5 . . ?
C29 C30 H30A 109.5 . . ?
H30 C30 H30A 109.5 . . ?
C29 C30 H30B 109.5 . . ?
H30 C30 H30B 109.5 . . ?
H30A C30 H30B 109.5 . . ?
N6 C31 C32 111.32(13) . . ?
N6 C31 H31 109.4 . . ?
C32 C31 H31 109.4 . . ?
N6 C31 H31A 109.4 . . ?
C32 C31 H31A 109.4 . . ?
H31 C31 H31A 108.0 . . ?
C33 C32 C31 114.04(14) . . ?
C33 C32 H32 108.7 . . ?
C31 C32 H32 108.7 . . ?
C33 C32 H32A 108.7 . . ?
C31 C32 H32A 108.7 . . ?
H32 C32 H32A 107.6 . . ?
C32 C33 C34 113.84(15) . . ?
C32 C33 H33 108.8 . . ?
C34 C33 H33 108.8 . . ?
C32 C33 H33A 108.8 . . ?
C34 C33 H33A 108.8 . . ?
H33 C33 H33A 107.7 . . ?
C35 C34 C33 111.79(16) . . ?
C35 C34 H34 109.3 . . ?
C33 C34 H34 109.3 . . ?
C35 C34 H34A 109.3 . . ?
C33 C34 H34A 109.3 . . ?
H34 C34 H34A 107.9 . . ?
C34 C35 H35 109.5 . . ?
C34 C35 H35A 109.5 . . ?
H35 C35 H35A 109.5 . . ?
C34 C35 H35B 109.5 . . ?
H35 C35 H35B 109.5 . . ?
H35A C35 H35B 109.5 . . ?
C44 C36 C37 110.66(14) . . ?
C44 C36 H36 124.0(10) . . ?
C37 C36 H36 125.3(10) . . ?
C45 C37 C36 125.32(14) . . ?
C45 C37 C38 127.70(14) . . ?
C36 C37 C38 106.96(13) . . ?
C39 C38 C43 120.78(15) . . ?
C39 C38 C37 131.57(15) . . ?
C43 C38 C37 107.66(13) . . ?
C38 C39 C40 118.08(17) . . ?
C38 C39 H39 121.0 . . ?
C40 C39 H39 121.0 . . ?
C41 C40 C39 121.39(16) . . ?
C41 C40 H40 119.3 . . ?
C39 C40 H40 119.3 . . ?
C40 C41 C42 120.54(16) . . ?
C40 C41 H41 119.7 . . ?
C42 C41 H41 119.7 . . ?
C43 C42 C41 118.57(17) . . ?
C43 C42 H42 120.7 . . ?
C41 C42 H42 120.7 . . ?
C42 C43 C38 120.59(15) . . ?
C42 C43 C44 132.06(16) . . ?
C38 C43 C44 107.35(13) . . ?
C48 C44 C36 125.46(15) . . ?
C48 C44 C43 127.20(15) . . ?
C36 C44 C43 107.34(14) . . ?
C37 C45 C47 124.70(14) . . ?
C37 C45 C46 117.63(14) . . ?
C47 C45 C46 117.65(14) . . ?
N7 C46 C45 175.10(18) . . ?
N8 C47 C45 178.78(19) . . ?
C44 C48 C50 123.28(16) . . ?
C44 C48 C49 117.97(15) . . ?
C50 C48 C49 118.74(15) . . ?
N9 C49 C48 176.32(19) . . ?
N10 C50 C48 178.5(2) . . ?

loop_
_geom_bond_atom_site_label_1
_geom_bond_atom_site_label_2
_geom_bond_distance
_geom_bond_site_symmetry_2
_geom_bond_publ_flag
N1 C11 1.146(2) . ?
N2 C12 1.149(2) . ?
N3 C14 1.149(2) . ?
N4 C15 1.153(2) . ?
N5 C20 1.3409(19) . ?
N5 C16 1.350(2) . ?
N5 C26 1.494(2) . ?
N6 C21 1.348(2) . ?
N6 C25 1.349(2) . ?
N6 C31 1.496(2) . ?
N7 C46 1.150(2) . ?
N8 C47 1.153(2) . ?
N9 C49 1.151(2) . ?
N10 C50 1.150(2) . ?
C1 C2 1.399(2) . ?
C1 C9 1.402(2) . ?
C1 H1 1.011(19) . ?
C2 C10 1.396(2) . ?
C2 C3 1.485(2) . ?
C3 C4 1.384(2) . ?
C3 C8 1.412(2) . ?
C4 C5 1.403(3) . ?
C4 H4 0.9500 . ?
C5 C6 1.382(3) . ?
C5 H5 0.9500 . ?
C6 C7 1.407(2) . ?
C6 H6 0.9500 . ?
C7 C8 1.383(2) . ?
C7 H7 0.9500 . ?
C8 C9 1.489(2) . ?
C9 C13 1.391(2) . ?
C10 C12 1.423(2) . ?
C10 C11 1.427(2) . ?
C13 C15 1.422(2) . ?
C13 C14 1.427(2) . ?
C16 C17 1.379(2) . ?
C16 H16 0.9500 . ?
C17 C18 1.399(2) . ?
C17 H17 0.9500 . ?
C18 C19 1.402(2) . ?
C18 C23 1.487(2) . ?
C19 C20 1.380(2) . ?
C19 H19 0.9500 . ?
C20 H20 0.9500 . ?
C21 C22 1.379(2) . ?
C21 H21 0.9500 . ?
C22 C23 1.400(2) . ?
C22 H22 0.9500 . ?
C23 C24 1.395(2) . ?
C24 C25 1.380(2) . ?
C24 H24 0.9500 . ?
C25 H25 0.9500 . ?
C26 C27 1.517(2) . ?
C26 H26 0.9900 . ?
C26 H26A 0.9900 . ?
C27 C28 1.516(2) . ?
C27 H27 0.9900 . ?
C27 H27A 0.9900 . ?
C28 C29 1.523(2) . ?
C28 H28 0.9900 . ?
C28 H28A 0.9900 . ?
C29 C30 1.514(2) . ?
C29 H29 0.9900 . ?
C29 H29A 0.9900 . ?
C30 H30 0.9800 . ?
C30 H30A 0.9800 . ?
C30 H30B 0.9800 . ?
C31 C32 1.531(2) . ?
C31 H31 0.9900 . ?
C31 H31A 0.9900 . ?
C32 C33 1.521(2) . ?
C32 H32 0.9900 . ?
C32 H32A 0.9900 . ?
C33 C34 1.534(3) . ?
C33 H33 0.9900 . ?
C33 H33A 0.9900 . ?
C34 C35 1.514(3) . ?
C34 H34 0.9900 . ?
C34 H34A 0.9900 . ?
C35 H35 0.9800 . ?
C35 H35A 0.9800 . ?
C35 H35B 0.9800 . ?
C36 C44 1.400(2) . ?
C36 C37 1.405(2) . ?
C36 H36 1.009(19) . ?
C37 C45 1.394(2) . ?
C37 C38 1.488(2) . ?
C38 C39 1.385(2) . ?
C38 C43 1.412(2) . ?
C39 C40 1.403(2) . ?
C39 H39 0.9500 . ?
C40 C41 1.379(3) . ?
C40 H40 0.9500 . ?
C41 C42 1.405(3) . ?
C41 H41 0.9500 . ?
C42 C43 1.384(2) . ?
C42 H42 0.9500 . ?
C43 C44 1.486(2) . ?
C44 C48 1.399(2) . ?
C45 C47 1.423(2) . ?
C45 C46 1.425(2) . ?
C48 C50 1.419(2) . ?
C48 C49 1.430(2) . ?

loop_
_geom_torsion_atom_site_label_1
_geom_torsion_atom_site_label_2
_geom_torsion_atom_site_label_3
_geom_torsion_atom_site_label_4
_geom_torsion
_geom_torsion_site_symmetry_1
_geom_torsion_site_symmetry_2
_geom_torsion_site_symmetry_3
_geom_torsion_site_symmetry_4
_geom_torsion_publ_flag
C9 C1 C2 C10 -177.03(15) . . . . ?
C9 C1 C2 C3 0.72(18) . . . . ?
C10 C2 C3 C4 -3.1(3) . . . . ?
C1 C2 C3 C4 179.24(17) . . . . ?
C10 C2 C3 C8 175.71(15) . . . . ?
C1 C2 C3 C8 -1.99(17) . . . . ?
C8 C3 C4 C5 -2.5(2) . . . . ?
C2 C3 C4 C5 176.18(16) . . . . ?
C3 C4 C5 C6 0.5(3) . . . . ?
C4 C5 C6 C7 1.8(3) . . . . ?
C5 C6 C7 C8 -2.1(3) . . . . ?
C6 C7 C8 C3 0.2(2) . . . . ?
C6 C7 C8 C9 -178.81(16) . . . . ?
C4 C3 C8 C7 2.1(2) . . . . ?
C2 C3 C8 C7 -176.78(14) . . . . ?
C4 C3 C8 C9 -178.65(14) . . . . ?
C2 C3 C8 C9 2.42(17) . . . . ?
C2 C1 C9 C13 -178.35(15) . . . . ?
C2 C1 C9 C8 0.76(18) . . . . ?
C7 C8 C9 C13 -3.8(3) . . . . ?
C3 C8 C9 C13 177.07(15) . . . . ?
C7 C8 C9 C1 177.07(17) . . . . ?
C3 C8 C9 C1 -2.02(17) . . . . ?
C1 C2 C10 C12 179.87(16) . . . . ?
C3 C2 C10 C12 2.6(3) . . . . ?
C1 C2 C10 C11 1.3(2) . . . . ?
C3 C2 C10 C11 -176.00(15) . . . . ?
C1 C9 C13 C15 -178.47(16) . . . . ?
C8 C9 C13 C15 2.6(3) . . . . ?
C1 C9 C13 C14 2.5(2) . . . . ?
C8 C9 C13 C14 -176.44(15) . . . . ?
C20 N5 C16 C17 -1.4(2) . . . . ?
C26 N5 C16 C17 178.93(15) . . . . ?
N5 C16 C17 C18 0.0(3) . . . . ?
C16 C17 C18 C19 1.7(2) . . . . ?
C16 C17 C18 C23 -177.33(15) . . . . ?
C17 C18 C19 C20 -2.1(2) . . . . ?
C23 C18 C19 C20 176.98(14) . . . . ?
C16 N5 C20 C19 1.1(2) . . . . ?
C26 N5 C20 C19 -179.31(14) . . . . ?
C18 C19 C20 N5 0.7(2) . . . . ?
C25 N6 C21 C22 0.1(2) . . . . ?
C31 N6 C21 C22 179.34(14) . . . . ?
N6 C21 C22 C23 -0.5(2) . . . . ?
C21 C22 C23 C24 0.6(2) . . . . ?
C21 C22 C23 C18 -179.52(14) . . . . ?
C17 C18 C23 C24 178.03(14) . . . . ?
C19 C18 C23 C24 -1.0(2) . . . . ?
C17 C18 C23 C22 -1.9(2) . . . . ?
C19 C18 C23 C22 179.12(14) . . . . ?
C22 C23 C24 C25 -0.2(2) . . . . ?
C18 C23 C24 C25 179.88(15) . . . . ?
C21 N6 C25 C24 0.3(2) . . . . ?
C31 N6 C25 C24 -178.95(15) . . . . ?
C23 C24 C25 N6 -0.2(3) . . . . ?
C20 N5 C26 C27 -101.04(17) . . . . ?
C16 N5 C26 C27 78.60(18) . . . . ?
N5 C26 C27 C28 66.87(18) . . . . ?
C26 C27 C28 C29 -170.91(14) . . . . ?
C27 C28 C29 C30 -176.76(14) . . . . ?
C21 N6 C31 C32 63.67(19) . . . . ?
C25 N6 C31 C32 -117.10(17) . . . . ?
N6 C31 C32 C33 65.51(18) . . . . ?
C31 C32 C33 C34 -164.74(14) . . . . ?
C32 C33 C34 C35 177.20(15) . . . . ?
C44 C36 C37 C45 178.09(15) . . . . ?
C44 C36 C37 C38 -0.47(18) . . . . ?
C45 C37 C38 C39 2.8(3) . . . . ?
C36 C37 C38 C39 -178.73(17) . . . . ?
C45 C37 C38 C43 -176.97(15) . . . . ?
C36 C37 C38 C43 1.54(17) . . . . ?
C43 C38 C39 C40 -0.2(2) . . . . ?
C37 C38 C39 C40 -179.88(16) . . . . ?
C38 C39 C40 C41 2.0(3) . . . . ?
C39 C40 C41 C42 -2.0(3) . . . . ?
C40 C41 C42 C43 0.1(3) . . . . ?
C41 C42 C43 C38 1.7(2) . . . . ?
C41 C42 C43 C44 -178.24(16) . . . . ?
C39 C38 C43 C42 -1.6(2) . . . . ?
C37 C38 C43 C42 178.12(14) . . . . ?
C39 C38 C43 C44 178.28(14) . . . . ?
C37 C38 C43 C44 -1.96(17) . . . . ?
C37 C36 C44 C48 178.79(15) . . . . ?
C37 C36 C44 C43 -0.73(18) . . . . ?
C42 C43 C44 C48 2.1(3) . . . . ?
C38 C43 C44 C48 -177.81(15) . . . . ?
C42 C43 C44 C36 -178.40(17) . . . . ?
C38 C43 C44 C36 1.69(17) . . . . ?
C36 C37 C45 C47 178.09(16) . . . . ?
C38 C37 C45 C47 -3.7(3) . . . . ?
C36 C37 C45 C46 -3.7(2) . . . . ?
C38 C37 C45 C46 174.52(15) . . . . ?
C36 C44 C48 C50 -179.23(16) . . . . ?
C43 C44 C48 C50 0.2(3) . . . . ?
C36 C44 C48 C49 1.3(2) . . . . ?
C43 C44 C48 C49 -179.28(15) . . . . ?
